data_1550338
loop_
_publ_author_name
'Xia, Jian'
'Zhang, Yixin'
'Hu, Xiaoqiang'
'Ma, Xin'
'Cui, Lei'
'Zhang, Jianfu'
'Jian, Zhongbao'

_publ_section_title
;
 Sterically very bulky aliphatic/aromatic phosphine-sulfonate palladium
 catalysts for ethylene polymerization and copolymerization with polar
 monomers
;
_journal_issue 4
_journal_name_full 'Polymer Chemistry'
_journal_page_first 546
_journal_paper_doi 10.1039/C8PY01568F
_journal_volume 10
_journal_year 2019
_chemical_absolute_configuration ad
_chemical_formula_sum 'C34 H38 F2 N O3 P Pd S'
_chemical_formula_weight 716.08
_space_group_crystal_system orthorhombic
_space_group_IT_number 19
_space_group_name_Hall 'P 2ac 2ab'
_space_group_name_H-M_alt 'P 21 21 21'
_symmetry_space_group_name_Hall 'P 2ac 2ab'
_symmetry_space_group_name_H-M 'P 21 21 21'
_atom_sites_solution_hydrogens geom
_audit_creation_method SHELXL-2014/7
_audit_update_record
;
2018-09-29 deposited with the CCDC.
2018-12-06 downloaded from the CCDC.
;
_cell_angle_alpha 90
_cell_angle_beta 90
_cell_angle_gamma 90
_cell_formula_units_Z 4
_cell_length_a 9.1697(6)
_cell_length_b 9.5203(6)
_cell_length_c 36.333(2)
_cell_measurement_reflns_used 2276
_cell_measurement_temperature 185(2)
_cell_measurement_theta_max 19.6671
_cell_measurement_theta_min 2.2114
_cell_volume 3171.8(3)
_computing_cell_refinement 'Bruker SMART'
_computing_data_collection 'Bruker SMART'
_computing_data_reduction 'Bruker SAINT'
_computing_molecular_graphics 'Bruker SHELXTL'
_computing_publication_material 'Bruker SHELXTL'
_computing_structure_refinement 'Bruker SHELXTL'
_computing_structure_solution 'Bruker SHELXTL'
_diffrn_ambient_temperature 185(2)
_diffrn_measured_fraction_theta_full 1.000
_diffrn_measured_fraction_theta_max 1.000
_diffrn_measurement_device_type 'CCD area detector'
_diffrn_measurement_method 'phi and omega scans'
_diffrn_radiation_monochromator graphite
_diffrn_radiation_source 'sealed tube'
_diffrn_radiation_type MoK\a
_diffrn_radiation_wavelength 0.71073
_diffrn_reflns_av_R_equivalents 0.0751
_diffrn_reflns_av_unetI/netI 0.0869
_diffrn_reflns_Laue_measured_fraction_full 1.000
_diffrn_reflns_Laue_measured_fraction_max 1.000
_diffrn_reflns_limit_h_max 10
_diffrn_reflns_limit_h_min -10
_diffrn_reflns_limit_k_max 11
_diffrn_reflns_limit_k_min -11
_diffrn_reflns_limit_l_max 22
_diffrn_reflns_limit_l_min -43
_diffrn_reflns_number 16352
_diffrn_reflns_point_group_measured_fraction_full 1.000
_diffrn_reflns_point_group_measured_fraction_max 1.000
_diffrn_reflns_theta_full 25.000
_diffrn_reflns_theta_max 25.000
_diffrn_reflns_theta_min 2.211
_exptl_absorpt_coefficient_mu 0.749
_exptl_absorpt_correction_type none
_exptl_crystal_colour transparent
_exptl_crystal_density_diffrn 1.500
_exptl_crystal_description plate
_exptl_crystal_F_000 1472
_exptl_crystal_size_max 0.310
_exptl_crystal_size_mid 0.200
_exptl_crystal_size_min 0.050
_refine_diff_density_max 0.674
_refine_diff_density_min -0.412
_refine_diff_density_rms 0.085
_refine_ls_abs_structure_details
;
 Flack x determined using 1553 quotients [(I+)-(I-)]/[(I+)+(I-)]
 (Parsons, Flack and Wagner, Acta Cryst. B69 (2013) 249-259).
;
_refine_ls_abs_structure_Flack -0.03(3)
_refine_ls_extinction_method none
_refine_ls_goodness_of_fit_ref 0.964
_refine_ls_hydrogen_treatment 'riding mode'
_refine_ls_matrix_type full
_refine_ls_number_parameters 388
_refine_ls_number_reflns 5595
_refine_ls_number_restraints 0
_refine_ls_restrained_S_all 0.964
_refine_ls_R_factor_all 0.0662
_refine_ls_R_factor_gt 0.0468
_refine_ls_shift/su_max 0.000
_refine_ls_shift/su_mean 0.000
_refine_ls_structure_factor_coef Fsqd
_refine_ls_weighting_details 'w=1/[\s^2^(Fo^2^)+(0.0369P)^2^] where P=(Fo^2^+2Fc^2^)/3'
_refine_ls_weighting_scheme calc
_refine_ls_wR_factor_gt 0.0837
_refine_ls_wR_factor_ref 0.0898
_reflns_Friedel_coverage 0.745
_reflns_Friedel_fraction_full 1.000
_reflns_Friedel_fraction_max 1.000
_reflns_number_gt 4534
_reflns_number_total 5595
_reflns_threshold_expression 'I > 2\s(I)'
_cod_data_source_file c8py01568f2.cif
_cod_data_source_block 1
_cod_depositor_comments 'Adding full bibliography for 1550337--1550338.cif.'
_cod_original_cell_volume 3171.9(4)
_cod_database_code 1550338
_shelx_shelxl_version_number 2014/7
_shelx_space_group_comment
;
The symmetry employed for this shelxl refinement is uniquely defined
by the following loop, which should always be used as a source of
symmetry information in preference to the above space-group names.
They are only intended as comments.
;
_shelx_estimated_absorpt_t_min 0.801
_shelx_estimated_absorpt_t_max 0.964

loop_
_space_group_symop_operation_xyz
'x, y, z'
'-x+1/2, -y, z+1/2'
'-x, y+1/2, -z+1/2'
'x+1/2, -y+1/2, -z'

loop_
_atom_site_label
_atom_site_type_symbol
_atom_site_fract_x
_atom_site_fract_y
_atom_site_fract_z
_atom_site_U_iso_or_equiv
_atom_site_adp_type
_atom_site_occupancy
_atom_site_site_symmetry_order
_atom_site_calc_flag
_atom_site_refinement_flags_posn
_atom_site_refinement_flags_adp
N1 N 0.6289(6) 0.4086(6) 0.15825(17) 0.0250(15) Uani 1 1 d . .
S1 S 0.2454(2) 0.3030(2) 0.19912(5) 0.0266(5) Uani 1 1 d . .
Pd1 Pd 0.46711(6) 0.27404(6) 0.13678(2) 0.02369(16) Uani 1 1 d . .
P1 P 0.2851(2) 0.1456(2) 0.11363(5) 0.0223(5) Uani 1 1 d . .
F1 F 0.1795(5) -0.2883(5) 0.15310(12) 0.0488(13) Uani 1 1 d . .
F2 F 0.5831(5) 0.0045(5) 0.17219(14) 0.0438(14) Uani 1 1 d . .
C1 C 0.1282(8) 0.1666(8) 0.1820(2) 0.0247(18) Uani 1 1 d . .
C2 C 0.1437(8) 0.1019(7) 0.14771(19) 0.0217(18) Uani 1 1 d . .
C3 C 0.0459(8) -0.0057(7) 0.1391(2) 0.0282(17) Uani 1 1 d . .
H3A H 0.0567 -0.0535 0.1170 0.034 Uiso 1 1 calc R U
C4 C -0.0656(9) -0.0432(8) 0.1624(2) 0.038(2) Uani 1 1 d . .
H4A H -0.1304 -0.1136 0.1555 0.046 Uiso 1 1 calc R U
C5 C -0.0821(9) 0.0227(9) 0.1957(3) 0.042(2) Uani 1 1 d . .
H5A H -0.1568 -0.0027 0.2117 0.050 Uiso 1 1 calc R U
C6 C 0.0151(8) 0.1276(8) 0.2049(2) 0.033(2) Uani 1 1 d . .
H6A H 0.0041 0.1736 0.2273 0.039 Uiso 1 1 calc R U
C7 C 0.1837(7) 0.2356(8) 0.07545(18) 0.0242(17) Uani 1 1 d . .
H7A H 0.2479 0.2334 0.0539 0.029 Uiso 1 1 calc R U
C8 C 0.0330(9) 0.1798(7) 0.0625(2) 0.0262(17) Uani 1 1 d . .
H8A H -0.0299 0.1793 0.0842 0.031 Uiso 1 1 calc R U
C9 C -0.0367(9) 0.2818(7) 0.0352(2) 0.0353(18) Uani 1 1 d . .
H9A H -0.1345 0.2493 0.0296 0.042 Uiso 1 1 calc R U
H9B H 0.0189 0.2800 0.0125 0.042 Uiso 1 1 calc R U
C10 C -0.0454(10) 0.4330(7) 0.0488(2) 0.033(2) Uani 1 1 d . .
H10A H -0.0882 0.4916 0.0298 0.039 Uiso 1 1 calc R U
H10B H -0.1078 0.4375 0.0704 0.039 Uiso 1 1 calc R U
C11 C 0.1031(9) 0.4875(8) 0.0584(2) 0.030(2) Uani 1 1 d . .
H11A H 0.1634 0.4825 0.0362 0.036 Uiso 1 1 calc R U
C12 C 0.1726(9) 0.3919(7) 0.0874(2) 0.031(2) Uani 1 1 d . .
H12A H 0.1156 0.3974 0.1098 0.037 Uiso 1 1 calc R U
H12B H 0.2697 0.4264 0.0929 0.037 Uiso 1 1 calc R U
C13 C 0.0295(10) 0.0295(7) 0.0469(2) 0.0297(19) Uani 1 1 d . .
H13A H 0.0937 -0.0277 0.0623 0.036 Uiso 1 1 calc R U
C14 C -0.1217(10) -0.0342(8) 0.0493(3) 0.043(2) Uani 1 1 d . .
H14A H -0.1568 -0.0270 0.0741 0.065 Uiso 1 1 calc R U
H14B H -0.1865 0.0153 0.0331 0.065 Uiso 1 1 calc R U
H14C H -0.1176 -0.1313 0.0423 0.065 Uiso 1 1 calc R U
C15 C 0.0869(10) 0.0187(9) 0.0073(2) 0.047(3) Uani 1 1 d . .
H15A H 0.1826 0.0592 0.0060 0.071 Uiso 1 1 calc R U
H15B H 0.0915 -0.0783 0.0001 0.071 Uiso 1 1 calc R U
H15C H 0.0226 0.0683 -0.0090 0.071 Uiso 1 1 calc R U
C16 C 0.1001(11) 0.6381(8) 0.0708(2) 0.053(3) Uani 1 1 d . .
H16A H 0.1973 0.6682 0.0766 0.079 Uiso 1 1 calc R U
H16B H 0.0614 0.6958 0.0514 0.079 Uiso 1 1 calc R U
H16C H 0.0395 0.6465 0.0922 0.079 Uiso 1 1 calc R U
C17 C 0.3611(8) -0.0195(8) 0.0967(2) 0.0227(18) Uani 1 1 d . .
C18 C 0.4010(9) -0.0324(8) 0.0600(2) 0.033(2) Uani 1 1 d . .
H18A H 0.3761 0.0399 0.0440 0.039 Uiso 1 1 calc R U
C19 C 0.4747(11) -0.1451(9) 0.0460(2) 0.047(2) Uani 1 1 d . .
H19A H 0.4966 -0.1493 0.0211 0.057 Uiso 1 1 calc R U
C20 C 0.5160(10) -0.2519(9) 0.0691(2) 0.055(3) Uani 1 1 d . .
H20A H 0.5681 -0.3284 0.0601 0.066 Uiso 1 1 calc R U
C21 C 0.4796(10) -0.2446(8) 0.1058(2) 0.048(2) Uani 1 1 d . .
H21A H 0.5065 -0.3176 0.1214 0.057 Uiso 1 1 calc R U
C22 C 0.4038(9) -0.1309(8) 0.1201(2) 0.030(2) Uani 1 1 d . .
C23 C 0.3773(9) -0.1352(8) 0.1609(2) 0.0269(19) Uani 1 1 d . .
C24 C 0.2727(8) -0.2201(8) 0.1766(2) 0.0336(19) Uani 1 1 d . .
C25 C 0.2560(9) -0.2424(9) 0.2135(2) 0.039(2) Uani 1 1 d . .
H25A H 0.1834 -0.3014 0.2225 0.047 Uiso 1 1 calc R U
C26 C 0.3512(10) -0.1738(9) 0.2368(2) 0.044(2) Uani 1 1 d . .
H26A H 0.3425 -0.1868 0.2621 0.053 Uiso 1 1 calc R U
C27 C 0.4583(10) -0.0869(8) 0.2235(2) 0.037(2) Uani 1 1 d . .
H27A H 0.5209 -0.0396 0.2394 0.044 Uiso 1 1 calc R U
C28 C 0.4703(10) -0.0719(8) 0.1861(2) 0.0336(19) Uani 1 1 d . .
C29 C 0.5579(8) 0.2899(9) 0.08615(19) 0.039(2) Uani 1 1 d . .
H29A H 0.5027 0.2346 0.0690 0.058 Uiso 1 1 calc R U
H29B H 0.5574 0.3864 0.0785 0.058 Uiso 1 1 calc R U
H29C H 0.6565 0.2561 0.0870 0.058 Uiso 1 1 calc R U
C30 C 0.7732(8) 0.3929(9) 0.1541(2) 0.035(2) Uani 1 1 d . .
H30A H 0.8070 0.3195 0.1395 0.041 Uiso 1 1 calc R U
C31 C 0.8729(9) 0.4802(9) 0.1703(3) 0.041(2) Uani 1 1 d . .
H31A H 0.9722 0.4654 0.1669 0.049 Uiso 1 1 calc R U
C32 C 0.8242(10) 0.5905(9) 0.1919(2) 0.042(2) Uani 1 1 d . .
H32A H 0.8898 0.6526 0.2026 0.051 Uiso 1 1 calc R U
C33 C 0.6771(9) 0.6060(8) 0.1969(2) 0.035(2) Uani 1 1 d . .
H33A H 0.6411 0.6778 0.2117 0.042 Uiso 1 1 calc R U
C34 C 0.5825(9) 0.5135(8) 0.1797(2) 0.028(2) Uani 1 1 d . .
H34A H 0.4828 0.5248 0.1832 0.034 Uiso 1 1 calc R U
O1 O 0.3946(5) 0.2503(5) 0.19269(12) 0.0258(12) Uani 1 1 d . .
O3 O 0.2135(6) 0.3149(6) 0.23763(14) 0.0399(15) Uani 1 1 d . .
O2 O 0.2159(6) 0.4267(5) 0.17771(15) 0.0346(14) Uani 1 1 d . .

loop_
_atom_site_aniso_label
_atom_site_aniso_U_11
_atom_site_aniso_U_22
_atom_site_aniso_U_33
_atom_site_aniso_U_23
_atom_site_aniso_U_13
_atom_site_aniso_U_12
N1 0.016(3) 0.032(4) 0.027(4) 0.000(3) 0.001(3) 0.003(3)
S1 0.0262(10) 0.0293(12) 0.0242(11) -0.0047(9) 0.0014(9) 0.0014(8)
Pd1 0.0213(3) 0.0282(3) 0.0216(3) 0.0002(3) 0.0002(3) -0.0006(3)
P1 0.0244(11) 0.0224(11) 0.0201(12) 0.0001(9) 0.0011(9) -0.0003(9)
F1 0.066(3) 0.040(3) 0.040(3) 0.004(2) -0.014(2) -0.013(3)
F2 0.037(3) 0.051(3) 0.043(4) -0.001(3) -0.004(3) 0.002(3)
C1 0.020(4) 0.033(5) 0.021(5) 0.005(3) 0.001(3) 0.003(3)
C2 0.029(4) 0.023(4) 0.013(5) 0.006(3) -0.003(3) 0.004(3)
C3 0.030(4) 0.029(4) 0.026(4) 0.004(4) 0.002(5) -0.009(4)
C4 0.045(6) 0.030(5) 0.040(6) 0.001(4) 0.001(4) -0.014(4)
C5 0.038(5) 0.047(6) 0.041(6) 0.008(5) 0.013(4) -0.009(4)
C6 0.029(5) 0.041(5) 0.028(5) -0.004(4) 0.008(4) -0.002(4)
C7 0.029(4) 0.027(4) 0.017(4) 0.003(3) 0.003(3) -0.002(4)
C8 0.030(4) 0.023(4) 0.026(4) 0.005(3) -0.003(4) -0.006(4)
C9 0.041(4) 0.031(4) 0.033(5) 0.008(4) -0.016(4) -0.002(5)
C10 0.045(5) 0.026(4) 0.028(5) 0.009(3) -0.009(5) 0.004(5)
C11 0.039(5) 0.024(5) 0.027(5) 0.004(4) -0.007(4) -0.002(4)
C12 0.041(5) 0.026(5) 0.026(5) -0.002(4) -0.003(4) -0.003(4)
C13 0.041(5) 0.024(4) 0.024(5) -0.003(3) -0.010(4) -0.001(5)
C14 0.047(6) 0.024(5) 0.058(7) 0.000(4) -0.014(5) -0.008(4)
C15 0.065(7) 0.038(5) 0.039(6) -0.006(4) -0.017(5) 0.004(5)
C16 0.080(7) 0.026(5) 0.051(7) 0.008(4) -0.027(5) -0.004(5)
C17 0.023(4) 0.027(4) 0.018(5) 0.002(3) 0.001(3) 0.001(3)
C18 0.045(5) 0.028(5) 0.025(5) 0.001(4) 0.005(4) 0.008(4)
C19 0.070(7) 0.045(5) 0.026(5) 0.000(4) 0.008(5) 0.022(6)
C20 0.081(7) 0.053(6) 0.031(5) -0.014(4) 0.006(5) 0.034(6)
C21 0.079(6) 0.035(5) 0.030(5) 0.004(4) -0.002(4) 0.023(5)
C22 0.039(5) 0.024(4) 0.027(5) -0.002(4) -0.009(4) 0.007(4)
C23 0.037(5) 0.025(5) 0.019(5) -0.002(4) -0.005(4) 0.015(4)
C24 0.042(5) 0.026(4) 0.033(5) 0.005(4) -0.004(4) 0.006(4)
C25 0.053(5) 0.036(5) 0.030(5) 0.008(4) 0.004(4) 0.001(5)
C26 0.066(7) 0.045(6) 0.022(5) -0.001(4) -0.001(5) 0.005(5)
C27 0.037(5) 0.048(5) 0.025(5) -0.005(4) -0.010(5) 0.009(5)
C28 0.036(5) 0.031(4) 0.034(5) 0.005(4) 0.001(5) 0.005(5)
C29 0.036(5) 0.049(5) 0.031(5) -0.003(4) 0.002(4) -0.015(4)
C30 0.029(5) 0.035(5) 0.039(6) -0.009(4) -0.003(4) 0.005(4)
C31 0.026(5) 0.052(6) 0.045(7) -0.002(5) -0.010(4) -0.001(5)
C32 0.045(6) 0.039(6) 0.043(6) 0.008(5) -0.011(5) -0.016(5)
C33 0.044(5) 0.022(5) 0.038(6) -0.003(4) -0.007(4) 0.003(4)
C34 0.029(5) 0.029(5) 0.028(5) 0.013(4) 0.001(4) 0.004(4)
O1 0.023(2) 0.033(3) 0.021(3) -0.004(2) -0.001(2) 0.004(2)
O3 0.039(3) 0.058(4) 0.022(3) -0.012(3) 0.004(3) -0.006(3)
O2 0.036(4) 0.026(3) 0.042(4) 0.001(3) -0.002(3) 0.002(3)

loop_
_atom_type_symbol
_atom_type_description
_atom_type_scat_dispersion_real
_atom_type_scat_dispersion_imag
_atom_type_scat_source
C C 0.0033 0.0016 'International Tables Vol C Tables 4.2.6.8 and 6.1.1.4'
H H 0.0000 0.0000 'International Tables Vol C Tables 4.2.6.8 and 6.1.1.4'
N N 0.0061 0.0033 'International Tables Vol C Tables 4.2.6.8 and 6.1.1.4'
P P 0.1023 0.0942 'International Tables Vol C Tables 4.2.6.8 and 6.1.1.4'
S S 0.1246 0.1234 'International Tables Vol C Tables 4.2.6.8 and 6.1.1.4'
Pd Pd -0.9988 1.0072 'International Tables Vol C Tables 4.2.6.8 and 6.1.1.4'
F F 0.0171 0.0103 'International Tables Vol C Tables 4.2.6.8 and 6.1.1.4'
O O 0.0106 0.0060 'International Tables Vol C Tables 4.2.6.8 and 6.1.1.4'

loop_
_geom_angle_atom_site_label_1
_geom_angle_atom_site_label_2
_geom_angle_atom_site_label_3
_geom_angle
C30 N1 C34 117.6(7)
C30 N1 Pd1 125.8(5)
C34 N1 Pd1 116.5(5)
O3 S1 O2 115.2(3)
O3 S1 O1 111.7(3)
O2 S1 O1 111.5(3)
O3 S1 C1 105.8(3)
O2 S1 C1 107.0(3)
O1 S1 C1 104.7(3)
C29 Pd1 N1 90.1(3)
C29 Pd1 O1 173.6(3)
N1 Pd1 O1 86.1(2)
C29 Pd1 P1 90.3(2)
N1 Pd1 P1 175.70(18)
O1 Pd1 P1 93.84(13)
C17 P1 C2 107.5(3)
C17 P1 C7 109.5(3)
C2 P1 C7 104.6(3)
C17 P1 Pd1 108.2(2)
C2 P1 Pd1 113.4(2)
C7 P1 Pd1 113.5(2)
C6 C1 C2 119.7(7)
C6 C1 S1 115.8(6)
C2 C1 S1 124.5(6)
C1 C2 C3 117.2(7)
C1 C2 P1 124.9(6)
C3 C2 P1 117.9(6)
C4 C3 C2 122.1(8)
C5 C4 C3 120.4(8)
C4 C5 C6 118.2(8)
C5 C6 C1 122.4(8)
C8 C7 C12 110.7(6)
C8 C7 P1 120.6(5)
C12 C7 P1 105.3(5)
C9 C8 C7 110.6(6)
C9 C8 C13 110.1(6)
C7 C8 C13 116.7(7)
C8 C9 C10 114.4(6)
C11 C10 C9 110.8(7)
C10 C11 C16 112.5(7)
C10 C11 C12 109.4(6)
C16 C11 C12 111.7(7)
C11 C12 C7 113.9(6)
C15 C13 C14 110.0(7)
C15 C13 C8 113.6(6)
C14 C13 C8 111.7(7)
C18 C17 C22 116.0(7)
C18 C17 P1 120.0(6)
C22 C17 P1 123.3(6)
C19 C18 C17 123.9(8)
C18 C19 C20 119.4(8)
C21 C20 C19 119.2(7)
C20 C21 C22 121.7(7)
C21 C22 C17 119.9(8)
C21 C22 C23 115.5(7)
C17 C22 C23 124.7(7)
C24 C23 C28 114.1(7)
C24 C23 C22 122.6(7)
C28 C23 C22 122.6(8)
C23 C24 F1 116.9(7)
C23 C24 C25 125.2(8)
F1 C24 C25 117.9(7)
C24 C25 C26 117.2(8)
C27 C26 C25 121.5(8)
C26 C27 C28 118.0(8)
F2 C28 C23 117.0(7)
F2 C28 C27 119.0(8)
C23 C28 C27 124.0(9)
N1 C30 C31 122.9(8)
C30 C31 C32 119.3(8)
C31 C32 C33 118.3(8)
C34 C33 C32 119.2(8)
N1 C34 C33 122.6(8)
S1 O1 Pd1 113.6(2)

loop_
_geom_bond_atom_site_label_1
_geom_bond_atom_site_label_2
_geom_bond_distance
N1 C30 1.340(9)
N1 C34 1.335(9)
N1 Pd1 2.110(6)
S1 O3 1.434(5)
S1 O2 1.436(6)
S1 O1 1.476(4)
S1 C1 1.796(8)
Pd1 C29 2.025(7)
Pd1 O1 2.150(4)
Pd1 P1 2.233(2)
P1 C17 1.826(8)
P1 C2 1.840(7)
P1 C7 1.877(7)
F1 C24 1.373(8)
F2 C28 1.362(9)
C1 C6 1.380(10)
C1 C2 1.398(9)
C2 C3 1.397(9)
C3 C4 1.374(10)
C4 C5 1.374(12)
C5 C6 1.379(11)
C7 C8 1.553(10)
C7 C12 1.553(10)
C8 C9 1.527(9)
C8 C13 1.539(9)
C9 C10 1.524(9)
C10 C11 1.499(11)
C11 C16 1.503(11)
C11 C12 1.531(10)
C13 C15 1.534(11)
C13 C14 1.516(12)
C17 C18 1.389(10)
C17 C22 1.415(10)
C18 C19 1.365(10)
C19 C20 1.373(11)
C20 C21 1.375(10)
C21 C22 1.388(10)
C22 C23 1.502(10)
C23 C24 1.378(11)
C23 C28 1.389(11)
C24 C25 1.364(10)
C25 C26 1.382(11)
C26 C27 1.372(12)
C27 C28 1.372(10)
C30 C31 1.369(11)
C31 C32 1.383(12)
C32 C33 1.369(12)
C33 C34 1.385(11)
